data_7018972
loop_
_publ_author_name
'Liang, Li'
'Peng, Guo'
'Li, Guizhu'
'Lan, Yanhua'
'Powell, Annie K.'
'Deng, Hong'

_publ_section_title
;
 In situ hydrothermal synthesis of dysprosium(iii) single-molecule magnet
 with lanthanide salt as catalyst
;
_journal_issue 19
_journal_name_full 'Dalton Transactions'
_journal_page_first 5816
_journal_paper_doi 10.1039/c2dt30175j
_journal_volume 41
_journal_year 2012
_chemical_formula_moiety 'C32 H34 Gd2 N16 O16, 4(H2 O)'
_chemical_formula_sum 'C32 H42 Gd2 N16 O20'
_chemical_formula_weight 1285.32
_chemical_name_systematic
;
?
;
_space_group_IT_number 2
_symmetry_cell_setting triclinic
_symmetry_space_group_name_Hall '-P 1'
_symmetry_space_group_name_H-M 'P -1'
_atom_sites_solution_hydrogens geom
_atom_sites_solution_primary direct
_atom_sites_solution_secondary difmap
_audit_creation_method SHELXL-97
_cell_angle_alpha 117.0890(10)
_cell_angle_beta 98.242(2)
_cell_angle_gamma 99.395(2)
_cell_formula_units_Z 1
_cell_length_a 9.162(2)
_cell_length_b 11.9463(12)
_cell_length_c 12.1414(12)
_cell_measurement_reflns_used 3975
_cell_measurement_temperature 296(2)
_cell_measurement_theta_max 25.20
_cell_measurement_theta_min 1.94
_cell_volume 1130.8(3)
_computing_cell_refinement 'Apex2 (Bruker, 2005)'
_computing_data_collection 'Apex2 (Bruker, 2005)'
_computing_data_reduction 'Apex2 (Bruker, 2005)'
_computing_molecular_graphics 'SHELXTL 6.12'
_computing_publication_material 'SHELXTL 6.12'
_computing_structure_refinement 'SHELXTL 6.12'
_computing_structure_solution 'SHELXTL 6.12 (Bruker, 2000-2003)'
_diffrn_ambient_temperature 296(2)
_diffrn_measured_fraction_theta_full 0.978
_diffrn_measured_fraction_theta_max 0.978
_diffrn_measurement_device_type 'Bruker AXS SMART APEX CCD diffractometer'
_diffrn_measurement_method '\w scans'
_diffrn_radiation_monochromator graphite
_diffrn_radiation_source 'fine-focus sealed tube'
_diffrn_radiation_type MoK\a
_diffrn_radiation_wavelength 0.71073
_diffrn_reflns_av_R_equivalents 0.0146
_diffrn_reflns_av_sigmaI/netI 0.0274
_diffrn_reflns_limit_h_max 10
_diffrn_reflns_limit_h_min -10
_diffrn_reflns_limit_k_max 13
_diffrn_reflns_limit_k_min -14
_diffrn_reflns_limit_l_max 14
_diffrn_reflns_limit_l_min -14
_diffrn_reflns_number 5793
_diffrn_reflns_theta_full 25.20
_diffrn_reflns_theta_max 25.20
_diffrn_reflns_theta_min 1.94
_diffrn_standards_number 0
_exptl_absorpt_coefficient_mu 3.003
_exptl_absorpt_correction_T_max 0.4871
_exptl_absorpt_correction_T_min 0.4663
_exptl_absorpt_correction_type multi-scan
_exptl_absorpt_process_details 'Apex2 (Bruker, 2005)'
_exptl_crystal_colour colorless
_exptl_crystal_density_diffrn 1.888
_exptl_crystal_density_method 'not measured'
_exptl_crystal_description block
_exptl_crystal_F_000 634.0
_exptl_crystal_size_max 0.30
_exptl_crystal_size_mid 0.30
_exptl_crystal_size_min 0.28
_refine_diff_density_max 0.639
_refine_diff_density_min -0.408
_refine_diff_density_rms 0.072
_refine_ls_extinction_method none
_refine_ls_goodness_of_fit_ref 1.030
_refine_ls_hydrogen_treatment constr
_refine_ls_matrix_type full
_refine_ls_number_parameters 298
_refine_ls_number_reflns 3975
_refine_ls_number_restraints 0
_refine_ls_restrained_S_all 1.030
_refine_ls_R_factor_all 0.0223
_refine_ls_R_factor_gt 0.0204
_refine_ls_shift/su_max 0.001
_refine_ls_shift/su_mean 0.000
_refine_ls_structure_factor_coef Fsqd
_refine_ls_weighting_details 'calc w=1/[\s^2^(Fo^2^)+(0.0239P)^2^+0.5659P] where P=(Fo^2^+2Fc^2^)/3'
_refine_ls_weighting_scheme calc
_refine_ls_wR_factor_gt 0.0482
_refine_ls_wR_factor_ref 0.0492
_reflns_number_gt 3756
_reflns_number_total 3975
_reflns_threshold_expression >2sigma(I)
_cod_data_source_file c2dt30175j.txt
_cod_data_source_block 1
_cod_database_code 7018972

loop_
_symmetry_equiv_pos_as_xyz
'x, y, z'
'-x, -y, -z'

loop_
_atom_site_label
_atom_site_type_symbol
_atom_site_fract_x
_atom_site_fract_y
_atom_site_fract_z
_atom_site_U_iso_or_equiv
_atom_site_adp_type
_atom_site_occupancy
_atom_site_symmetry_multiplicity
_atom_site_calc_flag
_atom_site_refinement_flags
C1 C 0.7893(3) 0.6293(3) 0.3297(3) 0.0291(6) Uani 1 1 d .
C2 C 0.8939(3) 0.5430(3) 0.2869(3) 0.0274(6) Uani 1 1 d .
C3 C 0.9997(4) 0.5322(3) 0.3736(3) 0.0340(7) Uani 1 1 d .
H3 H 1.0056 0.5790 0.4605 0.041 Uiso 1 1 calc R
C4 C 1.0956(4) 0.4528(3) 0.3316(3) 0.0390(8) Uani 1 1 d .
H8 H 1.1641 0.4443 0.3899 0.047 Uiso 1 1 calc R
C5 C 1.0906(4) 0.3855(3) 0.2031(3) 0.0377(7) Uani 1 1 d .
H5 H 1.1576 0.3338 0.1756 0.045 Uiso 1 1 calc R
C6 C 0.9853(3) 0.3947(3) 0.1143(3) 0.0287(6) Uani 1 1 d .
C7 C 0.8865(3) 0.4733(3) 0.1582(3) 0.0286(6) Uani 1 1 d .
H7 H 0.8145 0.4788 0.0998 0.034 Uiso 1 1 calc R
C8 C 0.9772(3) 0.3242(3) -0.0224(3) 0.0295(6) Uani 1 1 d .
C9 C 0.4094(3) 0.9993(3) 0.3107(3) 0.0272(6) Uani 1 1 d .
C10 C 0.3485(3) 0.9861(3) 0.1827(3) 0.0265(6) Uani 1 1 d .
C11 C 0.2542(4) 1.0625(3) 0.1720(3) 0.0365(7) Uani 1 1 d .
H11 H 0.2287 1.1215 0.2438 0.044 Uiso 1 1 calc R
C12 C 0.1983(4) 1.0502(3) 0.0532(3) 0.0446(9) Uani 1 1 d .
H12 H 0.1369 1.1026 0.0460 0.053 Uiso 1 1 calc R
C13 C 0.2333(4) 0.9609(3) -0.0539(3) 0.0402(8) Uani 1 1 d .
H13 H 0.1950 0.9529 -0.1330 0.048 Uiso 1 1 calc R
C14 C 0.3257(3) 0.8825(3) -0.0442(3) 0.0289(6) Uani 1 1 d .
C15 C 0.3827(3) 0.8960(3) 0.0748(3) 0.0269(6) Uani 1 1 d .
H15 H 0.4445 0.8440 0.0820 0.032 Uiso 1 1 calc R
C16 C 0.3590(3) 0.7870(3) -0.1599(3) 0.0291(6) Uani 1 1 d .
Gd1 Gd 0.574434(15) 0.786564(13) 0.379689(12) 0.02472(6) Uani 1 1 d .
N1 N 0.3088(3) 0.7670(3) -0.2766(2) 0.0385(6) Uani 1 1 d .
N2 N 0.3677(4) 0.6728(3) -0.3536(2) 0.0431(7) Uani 1 1 d .
N3 N 0.4518(3) 0.6355(3) -0.2884(2) 0.0392(6) Uani 1 1 d .
N4 N 0.4466(3) 0.7065(2) -0.1673(2) 0.0330(6) Uani 1 1 d .
H4 H 0.4928 0.7010 -0.1038 0.040 Uiso 1 1 calc R
N5 N 0.8611(3) 0.3082(3) -0.1130(2) 0.0343(6) Uani 1 1 d .
N6 N 0.8960(3) 0.2382(3) -0.2235(2) 0.0377(6) Uani 1 1 d .
N7 N 1.0276(3) 0.2134(3) -0.2009(3) 0.0408(7) Uani 1 1 d .
N8 N 1.0820(3) 0.2673(3) -0.0733(2) 0.0382(6) Uani 1 1 d .
O7 O 0.4956(3) 0.9297(2) 0.31653(19) 0.0375(5) Uani 1 1 d .
O8 O 0.3717(3) 1.0797(2) 0.40448(18) 0.0393(5) Uani 1 1 d .
O9 O 0.6789(2) 0.6171(2) 0.24605(19) 0.0349(5) Uani 1 1 d .
O10 O 0.80968(10) 0.71108(9) 0.44510(8) 0.0397(5) Uani 1 1 d .
O1W O 0.88852(10) 0.14360(9) 0.40448(8) 0.0661(8) Uani 1 1 d R
H1A H 0.9833 0.1806 0.4363 0.099 Uiso 1 1 d R
H1B H 0.8556 0.1839 0.3684 0.099 Uiso 1 1 d R
O2W O 0.39376(10) 0.36216(9) 1.01390(8) 0.0416(5) Uani 1 1 d R
H2A H 0.3006 0.3218 0.9797 0.062 Uiso 1 1 d R
H2B H 0.4332 0.3610 0.9551 0.062 Uiso 1 1 d R
O3W O 0.79121(10) 0.90099(9) 0.35761(8) 0.0531(7) Uani 1 1 d R
H3A H 0.8093 0.9773 0.3748 0.080 Uiso 1 1 d R
H3B H 0.8482 0.8637 0.3162 0.080 Uiso 1 1 d R
O4W O 0.40940(10) 0.64287(9) 0.16574(8) 0.0356(5) Uani 1 1 d R
H4A H 0.3283 0.6545 0.1401 0.053 Uiso 1 1 d R
H4B H 0.4042 0.5654 0.1363 0.053 Uiso 1 1 d R
O5W O 0.32376(10) 0.79612(9) 0.42244(8) 0.0453(6) Uani 1 1 d R
H5A H 0.2532 0.7819 0.3634 0.068 Uiso 1 1 d R
H5B H 0.2973 0.8252 0.4896 0.068 Uiso 1 1 d R
O6W O 0.47883(10) 0.61102(9) 0.41712(8) 0.0478(6) Uani 1 1 d R
H6A H 0.4318 0.6238 0.4722 0.072 Uiso 1 1 d R
H6B H 0.4939 0.5387 0.3870 0.072 Uiso 1 1 d R

loop_
_atom_site_aniso_label
_atom_site_aniso_U_11
_atom_site_aniso_U_22
_atom_site_aniso_U_33
_atom_site_aniso_U_23
_atom_site_aniso_U_13
_atom_site_aniso_U_12
C1 0.0299(16) 0.0256(15) 0.0312(16) 0.0129(14) 0.0091(13) 0.0070(12)
C2 0.0272(15) 0.0236(15) 0.0311(15) 0.0121(13) 0.0093(12) 0.0080(12)
C3 0.0389(18) 0.0322(17) 0.0298(16) 0.0137(14) 0.0084(14) 0.0115(14)
C4 0.0370(18) 0.0436(19) 0.0375(18) 0.0189(16) 0.0051(14) 0.0194(15)
C5 0.0353(18) 0.0355(18) 0.0415(18) 0.0145(15) 0.0108(15) 0.0196(15)
C6 0.0238(15) 0.0260(15) 0.0321(16) 0.0106(13) 0.0070(12) 0.0071(12)
C7 0.0250(15) 0.0274(15) 0.0309(15) 0.0120(13) 0.0057(12) 0.0090(12)
C8 0.0243(15) 0.0265(15) 0.0334(16) 0.0111(13) 0.0065(13) 0.0072(12)
C9 0.0276(15) 0.0239(15) 0.0228(14) 0.0064(12) 0.0041(12) 0.0059(12)
C10 0.0269(15) 0.0234(15) 0.0247(14) 0.0084(12) 0.0067(12) 0.0060(12)
C11 0.0453(19) 0.0312(17) 0.0281(16) 0.0078(14) 0.0092(14) 0.0181(15)
C12 0.057(2) 0.042(2) 0.0370(18) 0.0165(16) 0.0071(16) 0.0296(17)
C13 0.050(2) 0.044(2) 0.0284(16) 0.0182(16) 0.0060(15) 0.0200(16)
C14 0.0316(16) 0.0268(15) 0.0247(14) 0.0095(13) 0.0070(12) 0.0080(13)
C15 0.0281(15) 0.0263(15) 0.0255(14) 0.0115(13) 0.0066(12) 0.0086(12)
C16 0.0313(16) 0.0278(16) 0.0262(15) 0.0118(13) 0.0077(12) 0.0065(13)
Gd1 0.02746(9) 0.02596(9) 0.01833(8) 0.00712(6) 0.00671(6) 0.01157(6)
N1 0.0524(17) 0.0355(15) 0.0243(13) 0.0108(12) 0.0091(12) 0.0156(13)
N2 0.0616(19) 0.0404(16) 0.0265(14) 0.0133(13) 0.0159(13) 0.0168(14)
N3 0.0524(18) 0.0375(15) 0.0280(14) 0.0122(13) 0.0174(13) 0.0180(13)
N4 0.0396(15) 0.0351(14) 0.0234(12) 0.0119(11) 0.0090(11) 0.0142(12)
N5 0.0285(14) 0.0343(15) 0.0323(14) 0.0095(12) 0.0074(11) 0.0094(11)
N6 0.0309(15) 0.0382(15) 0.0339(14) 0.0095(13) 0.0078(12) 0.0084(12)
N7 0.0327(15) 0.0454(17) 0.0359(15) 0.0109(13) 0.0108(12) 0.0148(13)
N8 0.0329(15) 0.0416(16) 0.0347(14) 0.0108(13) 0.0110(12) 0.0177(13)
O7 0.0452(13) 0.0424(13) 0.0308(11) 0.0186(10) 0.0101(10) 0.0233(11)
O8 0.0473(14) 0.0411(13) 0.0209(10) 0.0052(10) 0.0073(10) 0.0220(11)
O9 0.0326(12) 0.0371(12) 0.0296(11) 0.0093(10) 0.0069(9) 0.0186(10)
O10 0.0436(13) 0.0399(13) 0.0283(11) 0.0084(10) 0.0067(10) 0.0201(11)
O1W 0.0663(19) 0.0460(16) 0.0754(19) 0.0348(15) -0.0146(15) 0.0005(13)
O2W 0.0348(13) 0.0528(15) 0.0340(12) 0.0194(11) 0.0062(10) 0.0110(11)
O3W 0.0513(16) 0.0386(14) 0.0838(19) 0.0310(14) 0.0410(14) 0.0233(12)
O4W 0.0297(11) 0.0337(12) 0.0314(11) 0.0067(10) 0.0006(9) 0.0127(9)
O5W 0.0354(13) 0.0643(16) 0.0365(12) 0.0207(12) 0.0151(10) 0.0210(12)
O6W 0.0641(16) 0.0385(13) 0.0574(15) 0.0261(12) 0.0400(13) 0.0255(12)

loop_
_atom_type_symbol
_atom_type_description
_atom_type_scat_dispersion_real
_atom_type_scat_dispersion_imag
_atom_type_scat_source
C C 0.0033 0.0016 'International Tables Vol C Tables 4.2.6.8 and 6.1.1.4'
H H 0.0000 0.0000 'International Tables Vol C Tables 4.2.6.8 and 6.1.1.4'
Gd Gd -0.1653 3.9035 'International Tables Vol C Tables 4.2.6.8 and 6.1.1.4'
N N 0.0061 0.0033 'International Tables Vol C Tables 4.2.6.8 and 6.1.1.4'
O O 0.0106 0.0060 'International Tables Vol C Tables 4.2.6.8 and 6.1.1.4'

loop_
_geom_angle_atom_site_label_1
_geom_angle_atom_site_label_2
_geom_angle_atom_site_label_3
_geom_angle
_geom_angle_site_symmetry_1
_geom_angle_site_symmetry_3
O10 C1 O9 120.9(2) . .
O10 C1 C2 121.1(2) . .
O9 C1 C2 118.0(2) . .
C7 C2 C3 119.3(3) . .
C7 C2 C1 119.1(2) . .
C3 C2 C1 121.6(3) . .
C4 C3 C2 120.3(3) . .
C4 C3 H3 119.8 . .
C2 C3 H3 119.8 . .
C3 C4 C5 120.3(3) . .
C3 C4 H8 119.8 . .
C5 C4 H8 119.8 . .
C4 C5 C6 120.3(3) . .
C4 C5 H5 119.8 . .
C6 C5 H5 119.8 . .
C5 C6 C7 118.6(3) . .
C5 C6 C8 121.5(3) . .
C7 C6 C8 119.9(3) . .
C2 C7 C6 121.1(3) . .
C2 C7 H7 119.5 . .
C6 C7 H7 119.5 . .
N8 C8 N5 111.0(3) . .
N8 C8 C6 125.2(3) . .
N5 C8 C6 123.7(3) . .
O8 C9 O7 124.4(3) . .
O8 C9 C10 117.8(2) . .
O7 C9 C10 117.8(2) . .
C15 C10 C11 119.8(3) . .
C15 C10 C9 120.4(2) . .
C11 C10 C9 119.8(3) . .
C12 C11 C10 119.6(3) . .
C12 C11 H11 120.2 . .
C10 C11 H11 120.2 . .
C13 C12 C11 120.3(3) . .
C13 C12 H12 119.9 . .
C11 C12 H12 119.9 . .
C12 C13 C14 120.4(3) . .
C12 C13 H13 119.8 . .
C14 C13 H13 119.8 . .
C13 C14 C15 119.1(3) . .
C13 C14 C16 119.2(3) . .
C15 C14 C16 121.7(3) . .
C10 C15 C14 120.7(3) . .
C10 C15 H15 119.6 . .
C14 C15 H15 119.6 . .
N1 C16 N4 107.4(3) . .
N1 C16 C14 125.7(3) . .
N4 C16 C14 126.9(3) . .
O8 Gd1 O7 97.96(7) 2_676 .
O8 Gd1 O3W 93.53(7) 2_676 .
O7 Gd1 O3W 73.12(6) . .
O8 Gd1 O9 133.26(7) 2_676 .
O7 Gd1 O9 121.42(7) . .
O3W Gd1 O9 76.88(6) . .
O8 Gd1 O6W 87.14(6) 2_676 .
O7 Gd1 O6W 142.29(6) . .
O3W Gd1 O6W 144.2 . .
O9 Gd1 O6W 76.81(6) . .
O8 Gd1 O5W 76.38(6) 2_676 .
O7 Gd1 O5W 74.23(6) . .
O3W Gd1 O5W 144.0 . .
O9 Gd1 O5W 134.55(6) . .
O6W Gd1 O5W 70.8 . .
O8 Gd1 O4W 155.57(6) 2_676 .
O7 Gd1 O4W 76.24(6) . .
O3W Gd1 O4W 107.0 . .
O9 Gd1 O4W 66.23(5) . .
O6W Gd1 O4W 83.8 . .
O5W Gd1 O4W 79.2 . .
O8 Gd1 O10 81.88(6) 2_676 .
O7 Gd1 O10 145.03(6) . .
O3W Gd1 O10 72.00(3) . .
O9 Gd1 O10 51.51(5) . .
O6W Gd1 O10 72.65(3) . .
O5W Gd1 O10 137.96(4) . .
O4W Gd1 O10 116.59(3) . .
C16 N1 N2 106.4(3) . .
N3 N2 N1 110.6(2) . .
N2 N3 N4 106.0(2) . .
C16 N4 N3 109.6(2) . .
C16 N4 H4 125.2 . .
N3 N4 H4 125.2 . .
C8 N5 N6 105.2(2) . .
N7 N6 N5 109.6(2) . .
N6 N7 N8 109.0(2) . .
C8 N8 N7 105.1(2) . .
C9 O7 Gd1 153.2(2) . .
C9 O8 Gd1 148.46(19) . 2_676
C1 O9 Gd1 99.08(17) . .
C1 O10 Gd1 88.50(14) . .
H1A O1W H1B 105.3 . .
H2A O2W H2B 106.7 . .
Gd1 O3W H3A 125.6 . .
Gd1 O3W H3B 121.9 . .
H3A O3W H3B 111.2 . .
Gd1 O4W H4A 123.2 . .
Gd1 O4W H4B 116.2 . .
H4A O4W H4B 111.2 . .
Gd1 O5W H5A 117.6 . .
Gd1 O5W H5B 131.3 . .
H5A O5W H5B 109.9 . .
Gd1 O6W H6A 119.1 . .
Gd1 O6W H6B 128.7 . .
H6A O6W H6B 111.8 . .

loop_
_geom_bond_atom_site_label_1
_geom_bond_atom_site_label_2
_geom_bond_distance
_geom_bond_site_symmetry_2
C1 O10 1.254(3) .
C1 O9 1.264(3) .
C1 C2 1.493(4) .
C2 C7 1.380(4) .
C2 C3 1.392(4) .
C3 C4 1.376(4) .
C3 H3 0.9300 .
C4 C5 1.381(4) .
C4 H8 0.9300 .
C5 C6 1.396(4) .
C5 H5 0.9300 .
C6 C7 1.395(4) .
C6 C8 1.463(4) .
C7 H7 0.9300 .
C8 N8 1.329(4) .
C8 N5 1.336(4) .
C9 O8 1.251(3) .
C9 O7 1.254(3) .
C9 C10 1.499(4) .
C10 C15 1.384(4) .
C10 C11 1.389(4) .
C11 C12 1.391(4) .
C11 H11 0.9300 .
C12 C13 1.379(5) .
C12 H12 0.9300 .
C13 C14 1.392(4) .
C13 H13 0.9300 .
C14 C15 1.389(4) .
C14 C16 1.464(4) .
C15 H15 0.9300 .
C16 N1 1.321(4) .
C16 N4 1.331(4) .
Gd1 O8 2.2852(19) 2_676
Gd1 O7 2.339(2) .
Gd1 O3W 2.3420 .
Gd1 O9 2.3938(19) .
Gd1 O6W 2.3988 .
Gd1 O5W 2.4353 .
Gd1 O4W 2.4385 .
Gd1 O10 2.6240(9) .
N1 N2 1.348(4) .
N2 N3 1.296(4) .
N3 N4 1.335(3) .
N4 H4 0.8600 .
N5 N6 1.338(4) .
N6 N7 1.308(4) .
N7 N8 1.353(4) .
O8 Gd1 2.2852(19) 2_676
O1W H1A 0.8495 .
O1W H1B 0.8468 .
O2W H2A 0.8460 .
O2W H2B 0.8412 .
O3W H3A 0.8179 .
O3W H3B 0.8191 .
O4W H4A 0.8214 .
O4W H4B 0.8159 .
O5W H5A 0.8246 .
O5W H5B 0.8194 .
O6W H6A 0.8164 .
O6W H6B 0.8157 .
